data_2234063
loop_
_publ_author_name
'Rao, Guo-Wu'
'Guo, Yan-Mei'
'Shen, Qun'

_publ_section_title
;
 3,6-Dimethyl-<i>N</i>^1^,<i>N</i>^4^-bis(pyridin-2-yl)-1,2,4,5-tetrazine-1,4-dicarboxamide
;
_journal_coeditor_code ZJ2056
_journal_issue 3
_journal_name_full 'Acta Crystallographica Section E'
_journal_page_first o702
_journal_page_last o703
_journal_paper_doi 10.1107/S1600536812005405
_journal_volume 68
_journal_year 2012
_chemical_formula_iupac 'C16 H16 N8 O2'
_chemical_formula_moiety 'C16 H16 N8 O2'
_chemical_formula_sum 'C16 H16 N8 O2'
_chemical_formula_weight 352.37
_chemical_name_systematic
;
3,6-Dimethyl-<i>N</i>^1^,<i>N</i>^4^-bis(pyridin-2-yl)-1,2,4,5-tetrazine-1,4-
dicarboxamide
;
_space_group_IT_number 14
_symmetry_cell_setting monoclinic
_symmetry_space_group_name_Hall '-P 2ybc'
_symmetry_space_group_name_H-M 'P 1 21/c 1'
_atom_sites_solution_hydrogens geom
_atom_sites_solution_primary direct
_atom_sites_solution_secondary difmap
_audit_creation_method SHELXL97
_cell_angle_alpha 90.00
_cell_angle_beta 96.273(3)
_cell_angle_gamma 90.00
_cell_formula_units_Z 4
_cell_length_a 11.753(2)
_cell_length_b 20.081(4)
_cell_length_c 7.2012(14)
_cell_measurement_temperature 298(2)
_cell_measurement_theta_max 28.22
_cell_measurement_theta_min 2.98
_cell_volume 1689.4(6)
_computing_cell_refinement 'SAINT (Bruker, 1997)'
_computing_data_collection 'SMART (Bruker, 1997)'
_computing_data_reduction 'SAINT (Bruker, 1997)'
_computing_molecular_graphics 'ORTEP-3 for Windows (Farrugia, 1997)'
_computing_publication_material 'WinGX (Farrugia, 1999)'
_computing_structure_refinement 'SHELXL97 (Sheldrick, 2008)'
_computing_structure_solution 'SHELXS97 (Sheldrick, 2008)'
_diffrn_ambient_temperature 298(2)
_diffrn_measured_fraction_theta_full 0.998
_diffrn_measured_fraction_theta_max 0.998
_diffrn_measurement_device_type 'Bruker SMART CCD area-detector'
_diffrn_measurement_method '\f and \w'
_diffrn_radiation_monochromator graphite
_diffrn_radiation_source 'fine-focus sealed tube'
_diffrn_radiation_type MoK\a
_diffrn_radiation_wavelength 0.71073
_diffrn_reflns_av_R_equivalents 0.0242
_diffrn_reflns_av_sigmaI/netI 0.0316
_diffrn_reflns_limit_h_max 11
_diffrn_reflns_limit_h_min -13
_diffrn_reflns_limit_k_max 22
_diffrn_reflns_limit_k_min -23
_diffrn_reflns_limit_l_max 8
_diffrn_reflns_limit_l_min -8
_diffrn_reflns_number 7032
_diffrn_reflns_theta_full 25.03
_diffrn_reflns_theta_max 25.03
_diffrn_reflns_theta_min 1.74
_exptl_absorpt_coefficient_mu 0.098
_exptl_absorpt_correction_T_max 0.9806
_exptl_absorpt_correction_T_min 0.9654
_exptl_absorpt_correction_type multi-scan
_exptl_absorpt_process_details '(SADABS; Bruker, 1997)'
_exptl_crystal_colour colourless
_exptl_crystal_density_diffrn 1.385
_exptl_crystal_density_method 'not measured'
_exptl_crystal_description block
_exptl_crystal_F_000 736
_exptl_crystal_size_max 0.36
_exptl_crystal_size_mid 0.23
_exptl_crystal_size_min 0.20
_refine_diff_density_max 0.438
_refine_diff_density_min -0.334
_refine_ls_extinction_coef 0.012(2)
_refine_ls_extinction_expression Fc^*^=kFc[1+0.001xFc^2^\l^3^/sin(2\q)]^-1/4^
_refine_ls_extinction_method 'SHELXL97 (Sheldrick, 2008)'
_refine_ls_goodness_of_fit_ref 1.065
_refine_ls_hydrogen_treatment constr
_refine_ls_matrix_type full
_refine_ls_number_parameters 236
_refine_ls_number_reflns 2985
_refine_ls_number_restraints 0
_refine_ls_restrained_S_all 1.065
_refine_ls_R_factor_all 0.0723
_refine_ls_R_factor_gt 0.0611
_refine_ls_shift/su_max 0.000
_refine_ls_shift/su_mean 0.000
_refine_ls_structure_factor_coef Fsqd
_refine_ls_weighting_details 'calc w = 1/[\s^2^(Fo^2^)+(0.0986P)^2^+0.7423P] where P=(Fo^2^+2Fc^2^)/3'
_refine_ls_weighting_scheme calc
_refine_ls_wR_factor_gt 0.1730
_refine_ls_wR_factor_ref 0.1822
_reflns_number_gt 2430
_reflns_number_total 2985
_reflns_threshold_expression I>2\s(I)
_cod_data_source_file zj2056.cif
_cod_data_source_block I
_cod_original_sg_symbol_H-M 'P 21/c'
_cod_database_code 2234063
_cod_database_fobs_code 2234063

loop_
_symmetry_equiv_pos_as_xyz
'x, y, z'
'-x, y+1/2, -z+1/2'
'-x, -y, -z'
'x, -y-1/2, z-1/2'

loop_
_atom_site_type_symbol
_atom_site_label
_atom_site_fract_x
_atom_site_fract_y
_atom_site_fract_z
_atom_site_U_iso_or_equiv
_atom_site_adp_type
_atom_site_calc_flag
_atom_site_refinement_flags
_atom_site_occupancy
_atom_site_symmetry_multiplicity
N N1 0.70522(17) 0.06533(10) 0.3165(3) 0.0460(5) Uani d . 1 1
O O2 0.94498(16) 0.25045(9) 0.2447(3) 0.0587(6) Uani d . 1 1
O O1 0.54879(15) 0.00173(9) 0.2281(3) 0.0618(6) Uani d . 1 1
N N4 0.80771(16) 0.17897(10) 0.3261(3) 0.0464(5) Uani d . 1 1
N N5 0.69810(17) 0.17708(10) 0.3912(3) 0.0481(6) Uani d . 1 1
N N2 0.82657(17) 0.06420(10) 0.3487(3) 0.0480(6) Uani d . 1 1
N N6 0.78462(18) 0.29223(10) 0.3540(3) 0.0489(6) Uani d . 1 1
H H6 0.7217 0.2801 0.3948 0.059 Uiso calc R 1 1
N N8 0.70889(18) 0.39638(11) 0.3514(3) 0.0529(6) Uani d . 1 1
C C12 0.8038(2) 0.36064(12) 0.3445(3) 0.0434(6) Uani d . 1 1
C C3 0.8743(2) 0.12142(12) 0.3484(4) 0.0448(6) Uani d . 1 1
N N7 0.7973(2) -0.14331(12) 0.1576(4) 0.0649(7) Uani d . 1 1
N N3 0.72486(18) -0.04631(10) 0.2546(3) 0.0532(6) Uani d . 1 1
H H3 0.7933 -0.0403 0.3073 0.064 Uiso calc R 1 1
C C6 0.6486(2) 0.12036(12) 0.3784(3) 0.0432(6) Uani d . 1 1
C C4 0.6513(2) 0.00504(12) 0.2642(4) 0.0449(6) Uani d . 1 1
C C5 0.8541(2) 0.24270(12) 0.3062(4) 0.0453(6) Uani d . 1 1
C C7 0.7024(2) -0.10818(12) 0.1687(4) 0.0470(6) Uani d . 1 1
C C2 0.5324(2) 0.11538(14) 0.4433(4) 0.0570(7) Uani d . 1 1
H H2A 0.5046 0.0706 0.4263 0.086 Uiso calc R 1 1
H H2B 0.4811 0.1453 0.3721 0.086 Uiso calc R 1 1
H H2C 0.5369 0.1270 0.5733 0.086 Uiso calc R 1 1
C C13 0.9103(2) 0.38885(13) 0.3336(4) 0.0503(7) Uani d . 1 1
H H13 0.9753 0.3625 0.3325 0.060 Uiso calc R 1 1
C C8 0.5943(2) -0.13104(13) 0.1018(4) 0.0538(7) Uani d . 1 1
H H8 0.5294 -0.1055 0.1130 0.065 Uiso calc R 1 1
C C16 0.7187(2) 0.46207(14) 0.3430(4) 0.0585(8) Uani d . 1 1
H H16 0.6530 0.4876 0.3476 0.070 Uiso calc R 1 1
C C9 0.5865(3) -0.19228(15) 0.0190(4) 0.0637(8) Uani d . 1 1
H H9 0.5153 -0.2090 -0.0276 0.076 Uiso calc R 1 1
C C14 0.9165(2) 0.45670(14) 0.3243(5) 0.0590(8) Uani d . 1 1
H H14 0.9866 0.4773 0.3156 0.071 Uiso calc R 1 1
C C1 1.0012(2) 0.12417(14) 0.3833(5) 0.0599(8) Uani d . 1 1
H H1A 1.0262 0.1696 0.3778 0.090 Uiso calc R 1 1
H H1B 1.0340 0.0985 0.2900 0.090 Uiso calc R 1 1
H H1C 1.0255 0.1062 0.5047 0.090 Uiso calc R 1 1
C C15 0.8196(2) 0.49461(14) 0.3279(4) 0.0617(8) Uani d . 1 1
H H15 0.8225 0.5408 0.3204 0.074 Uiso calc R 1 1
C C11 0.7852(3) -0.20271(15) 0.0760(6) 0.0745(10) Uani d . 1 1
H H11 0.8509 -0.2278 0.0673 0.089 Uiso calc R 1 1
C C10 0.6832(3) -0.22915(15) 0.0042(5) 0.0677(9) Uani d . 1 1
H H10 0.6792 -0.2708 -0.0528 0.081 Uiso calc R 1 1

loop_
_atom_site_aniso_label
_atom_site_aniso_U_11
_atom_site_aniso_U_22
_atom_site_aniso_U_33
_atom_site_aniso_U_12
_atom_site_aniso_U_13
_atom_site_aniso_U_23
N1 0.0367(11) 0.0442(12) 0.0563(13) -0.0043(8) 0.0015(9) -0.0017(9)
O2 0.0514(11) 0.0516(11) 0.0763(14) -0.0098(8) 0.0211(10) -0.0047(9)
O1 0.0400(11) 0.0556(12) 0.0884(15) -0.0066(8) 0.0015(10) -0.0091(10)
N4 0.0383(11) 0.0449(12) 0.0569(13) -0.0051(9) 0.0096(9) -0.0016(9)
N5 0.0416(12) 0.0473(12) 0.0564(13) -0.0014(9) 0.0106(10) 0.0033(10)
N2 0.0385(11) 0.0458(12) 0.0589(14) -0.0031(9) 0.0014(9) -0.0054(10)
N6 0.0411(11) 0.0452(12) 0.0612(14) -0.0053(9) 0.0091(10) 0.0018(10)
N8 0.0386(12) 0.0528(13) 0.0662(15) -0.0012(9) 0.0005(10) -0.0054(11)
C12 0.0392(13) 0.0466(14) 0.0435(14) -0.0031(10) -0.0001(10) -0.0015(10)
C3 0.0423(13) 0.0445(14) 0.0476(14) -0.0025(10) 0.0042(11) -0.0062(11)
N7 0.0469(14) 0.0496(13) 0.097(2) -0.0010(10) 0.0032(13) -0.0065(13)
N3 0.0397(12) 0.0461(12) 0.0713(16) -0.0053(9) -0.0047(10) -0.0034(11)
C6 0.0417(13) 0.0430(13) 0.0446(14) -0.0024(10) 0.0037(10) 0.0049(10)
C4 0.0391(14) 0.0456(14) 0.0498(15) -0.0056(10) 0.0033(11) 0.0033(11)
C5 0.0424(14) 0.0458(14) 0.0475(14) -0.0053(11) 0.0048(11) -0.0032(11)
C7 0.0438(14) 0.0422(14) 0.0546(16) -0.0047(11) 0.0029(11) 0.0049(11)
C2 0.0475(15) 0.0543(16) 0.0718(19) -0.0021(12) 0.0180(13) 0.0038(13)
C13 0.0383(13) 0.0482(15) 0.0634(17) -0.0017(11) 0.0012(12) -0.0047(12)
C8 0.0452(15) 0.0504(15) 0.0643(18) -0.0017(11) -0.0011(13) -0.0011(13)
C16 0.0480(15) 0.0530(16) 0.074(2) 0.0060(12) 0.0023(13) -0.0084(14)
C9 0.0574(17) 0.0631(18) 0.068(2) -0.0102(14) -0.0051(14) -0.0099(15)
C14 0.0464(15) 0.0530(16) 0.079(2) -0.0108(12) 0.0120(14) -0.0075(14)
C1 0.0422(15) 0.0531(16) 0.083(2) -0.0020(12) 0.0027(14) -0.0067(14)
C15 0.0600(18) 0.0449(15) 0.081(2) -0.0065(13) 0.0130(15) -0.0078(14)
C11 0.0591(19) 0.0521(17) 0.113(3) 0.0049(14) 0.0123(18) -0.0106(17)
C10 0.070(2) 0.0518(17) 0.081(2) -0.0028(15) 0.0032(16) -0.0148(15)

loop_
_atom_type_symbol
_atom_type_description
_atom_type_scat_dispersion_real
_atom_type_scat_dispersion_imag
_atom_type_scat_source
C C 0.0033 0.0016 'International Tables Vol C Tables 4.2.6.8 and 6.1.1.4'
H H 0.0000 0.0000 'International Tables Vol C Tables 4.2.6.8 and 6.1.1.4'
N N 0.0061 0.0033 'International Tables Vol C Tables 4.2.6.8 and 6.1.1.4'
O O 0.0106 0.0060 'International Tables Vol C Tables 4.2.6.8 and 6.1.1.4'

loop_
_geom_angle_atom_site_label_1
_geom_angle_atom_site_label_2
_geom_angle_atom_site_label_3
_geom_angle
C6 N1 C4 123.8(2)
C6 N1 N2 117.91(19)
C4 N1 N2 116.61(19)
C3 N4 C5 123.2(2)
C3 N4 N5 117.25(19)
C5 N4 N5 115.78(19)
C6 N5 N4 115.0(2)
C3 N2 N1 114.7(2)
C5 N6 C12 127.2(2)
C5 N6 H6 116.4
C12 N6 H6 116.4
C16 N8 C12 117.2(2)
N8 C12 C13 123.2(2)
N8 C12 N6 112.9(2)
C13 C12 N6 123.9(2)
N2 C3 N4 120.3(2)
N2 C3 C1 117.7(2)
N4 C3 C1 121.9(2)
C7 N7 C11 116.9(2)
C4 N3 C7 127.5(2)
C4 N3 H3 116.2
C7 N3 H3 116.2
N5 C6 N1 120.2(2)
N5 C6 C2 117.5(2)
N1 C6 C2 122.3(2)
O1 C4 N3 125.2(2)
O1 C4 N1 121.2(2)
N3 C4 N1 113.6(2)
O2 C5 N6 125.4(2)
O2 C5 N4 121.5(2)
N6 C5 N4 113.0(2)
N7 C7 C8 123.1(3)
N7 C7 N3 112.3(2)
C8 C7 N3 124.6(2)
C6 C2 H2A 109.5
C6 C2 H2B 109.5
H2A C2 H2B 109.5
C6 C2 H2C 109.5
H2A C2 H2C 109.5
H2B C2 H2C 109.5
C14 C13 C12 117.7(2)
C14 C13 H13 121.2
C12 C13 H13 121.2
C9 C8 C7 117.7(3)
C9 C8 H8 121.1
C7 C8 H8 121.1
N8 C16 C15 124.0(3)
N8 C16 H16 118.0
C15 C16 H16 118.0
C8 C9 C10 120.2(3)
C8 C9 H9 119.9
C10 C9 H9 119.9
C13 C14 C15 120.2(3)
C13 C14 H14 119.9
C15 C14 H14 119.9
C3 C1 H1A 109.5
C3 C1 H1B 109.5
H1A C1 H1B 109.5
C3 C1 H1C 109.5
H1A C1 H1C 109.5
H1B C1 H1C 109.5
C16 C15 C14 117.7(3)
C16 C15 H15 121.2
C14 C15 H15 121.2
N7 C11 C10 124.4(3)
N7 C11 H11 117.8
C10 C11 H11 117.8
C11 C10 C9 117.6(3)
C11 C10 H10 121.2
C9 C10 H10 121.2

loop_
_geom_bond_atom_site_label_1
_geom_bond_atom_site_label_2
_geom_bond_distance
_geom_bond_publ_flag
N1 C6 1.388(3) yes
N1 C4 1.399(3) ?
N1 N2 1.420(3) yes
O2 C5 1.210(3) ?
O1 C4 1.206(3) ?
N4 C3 1.395(3) yes
N4 C5 1.405(3) ?
N4 N5 1.419(3) yes
N5 C6 1.278(3) yes
N2 C3 1.279(3) yes
N6 C5 1.356(3) ?
N6 C12 1.395(3) ?
N6 H6 0.8600 ?
N8 C16 1.326(4) ?
N8 C12 1.332(3) ?
C12 C13 1.384(3) ?
C3 C1 1.487(3) ?
N7 C7 1.329(3) ?
N7 C11 1.331(4) ?
N3 C4 1.353(3) ?
N3 C7 1.400(3) ?
N3 H3 0.8600 ?
C6 C2 1.494(3) ?
C7 C8 1.387(4) ?
C2 H2A 0.9600 ?
C2 H2B 0.9600 ?
C2 H2C 0.9600 ?
C13 C14 1.367(4) ?
C13 H13 0.9300 ?
C8 C9 1.366(4) ?
C8 H8 0.9300 ?
C16 C15 1.369(4) ?
C16 H16 0.9300 ?
C9 C10 1.370(4) ?
C9 H9 0.9300 ?
C14 C15 1.372(4) ?
C14 H14 0.9300 ?
C1 H1A 0.9600 ?
C1 H1B 0.9600 ?
C1 H1C 0.9600 ?
C15 H15 0.9300 ?
C11 C10 1.360(4) ?
C11 H11 0.9300 ?
C10 H10 0.9300 ?

loop_
_geom_hbond_atom_site_label_D
_geom_hbond_atom_site_label_H
_geom_hbond_atom_site_label_A
_geom_hbond_site_symmetry_A
_geom_hbond_distance_DH
_geom_hbond_distance_HA
_geom_hbond_distance_DA
_geom_hbond_angle_DHA
C1 H1A O2 . 0.96 2.07 2.778(4) 129.7
C2 H2A O1 . 0.96 2.09 2.777(4) 126.8
C8 H8 O1 . 0.93 2.31 2.886(3) 119.7
C16 H16 O1 2_655 0.93 2.39 3.229(3) 149.7

loop_
_geom_torsion_atom_site_label_1
_geom_torsion_atom_site_label_2
_geom_torsion_atom_site_label_3
_geom_torsion_atom_site_label_4
_geom_torsion
C3 N4 N5 C6 -32.6(3)
C5 N4 N5 C6 168.6(2)
C6 N1 N2 C3 -31.4(3)
C4 N1 N2 C3 162.8(2)
C16 N8 C12 C13 1.6(4)
C16 N8 C12 N6 -179.9(2)
C5 N6 C12 N8 162.7(2)
C5 N6 C12 C13 -18.8(4)
N1 N2 C3 N4 2.8(3)
N1 N2 C3 C1 179.3(2)
C5 N4 C3 N2 -173.6(2)
N5 N4 C3 N2 29.3(3)
C5 N4 C3 C1 10.0(4)
N5 N4 C3 C1 -147.1(3)
N4 N5 C6 N1 4.2(3)
N4 N5 C6 C2 -179.5(2)
C4 N1 C6 N5 -167.2(2)
N2 N1 C6 N5 28.1(3)
C4 N1 C6 C2 16.6(4)
N2 N1 C6 C2 -148.0(2)
C7 N3 C4 O1 13.6(5)
C7 N3 C4 N1 -164.6(2)
C6 N1 C4 O1 17.6(4)
N2 N1 C4 O1 -177.6(2)
C6 N1 C4 N3 -164.0(2)
N2 N1 C4 N3 0.8(3)
C12 N6 C5 O2 -0.8(4)
C12 N6 C5 N4 -177.8(2)
C3 N4 C5 O2 25.5(4)
N5 N4 C5 O2 -177.0(2)
C3 N4 C5 N6 -157.3(2)
N5 N4 C5 N6 0.1(3)
C11 N7 C7 C8 0.7(5)
C11 N7 C7 N3 -179.2(3)
C4 N3 C7 N7 169.7(3)
C4 N3 C7 C8 -10.2(4)
N8 C12 C13 C14 -1.9(4)
N6 C12 C13 C14 179.8(3)
N7 C7 C8 C9 -0.8(4)
N3 C7 C8 C9 179.1(3)
C12 N8 C16 C15 -0.1(4)
C7 C8 C9 C10 0.1(5)
C12 C13 C14 C15 0.7(4)
N8 C16 C15 C14 -1.0(5)
C13 C14 C15 C16 0.7(5)
C7 N7 C11 C10 0.1(5)
N7 C11 C10 C9 -0.7(6)
C8 C9 C10 C11 0.6(5)

loop_
_cod_related_entry_id
_cod_related_entry_database
_cod_related_entry_code
1 ChemSpider 30657559
